data_1562261
loop_
_publ_author_name
'Chen, Mao-Long'
'Shi, Yan-Ru'
'Yang, Yu-Chen'
'Zhou, Zhao-Hui'

_publ_section_title
;
 Acidic 1,3-propanediaminetetraacetato lanthanides with luminescent and
 catalytic ester hydrolysis properties
;
_journal_name_full 'Journal of Solid State Chemistry'
_journal_page_first 265
_journal_page_last 273
_journal_paper_doi 10.1016/j.jssc.2014.07.037
_journal_volume 219
_journal_year 2014
_chemical_absolute_configuration ad
_chemical_formula_moiety 'C11 H15 N2 O8 Pr, H2 O'
_chemical_formula_sum 'C11 H17 N2 O9 Pr'
_chemical_formula_weight 462.18
_space_group_crystal_system orthorhombic
_space_group_IT_number 33
_space_group_name_Hall 'P -2n 2a'
_space_group_name_H-M_alt 'P 21 c n'
_atom_sites_solution_hydrogens geom
_atom_sites_solution_primary direct
_atom_sites_solution_secondary difmap
_cell_angle_alpha 90.00
_cell_angle_beta 90.00
_cell_angle_gamma 90.00
_cell_formula_units_Z 4
_cell_length_a 7.9823(3)
_cell_length_b 9.9452(4)
_cell_length_c 18.2128(9)
_cell_measurement_temperature 173(2)
_cell_volume 1445.83(11)
_computing_molecular_graphics
;
O. V. Dolomanov, L. J. Bourhis, R. J. Gildea, J. A. K. Howard and H. Puschmann,
OLEX2: a complete structure solution, refinement and analysis program.
J. Appl. Cryst. (2009). 42, 339-341.
;
_computing_publication_material
;
O. V. Dolomanov, L. J. Bourhis, R. J. Gildea, J. A. K. Howard and H. Puschmann,
OLEX2: a complete structure solution, refinement and analysis program.
J. Appl. Cryst. (2009). 42, 339-341.
;
_computing_structure_refinement
;
XL, G.M. Sheldrick, Acta Cryst.
(2008). A64, 112-122
;
_computing_structure_solution 'SHELXS-97 (Sheldrick, 1990)'
_diffrn_ambient_temperature 173.15
_diffrn_measured_fraction_theta_full 0.973
_diffrn_measured_fraction_theta_max 0.973
_diffrn_radiation_monochromator graphite
_diffrn_radiation_type 'MO K\a'
_diffrn_radiation_wavelength 0.71073
_diffrn_reflns_av_R_equivalents 0.0385
_diffrn_reflns_av_unetI/netI 0.0653
_diffrn_reflns_limit_h_max 10
_diffrn_reflns_limit_h_min -9
_diffrn_reflns_limit_k_max 11
_diffrn_reflns_limit_k_min -12
_diffrn_reflns_limit_l_max 21
_diffrn_reflns_limit_l_min -22
_diffrn_reflns_number 4830
_diffrn_reflns_theta_full 26.50
_diffrn_reflns_theta_max 26.50
_diffrn_reflns_theta_min 3.03
_diffrn_source 'fine-focus sealed tube'
_diffrn_source_current n/a
_diffrn_source_voltage n/a
_exptl_absorpt_coefficient_mu 3.422
_exptl_absorpt_correction_T_max 0.9043
_exptl_absorpt_correction_T_min 0.4267
_exptl_absorpt_correction_type multi-scan
_exptl_absorpt_process_details
;
CrysAlisPro, Agilent Technologies,
Version 1.171.36.24 (release 03-12-2012 CrysAlis171 .NET)
(compiled Dec  3 2012,18:21:49)
Empirical absorption correction using spherical harmonics,
 implemented in SCALE3 ABSPACK scaling algorithm.
;
_exptl_crystal_density_diffrn 2.123
_exptl_crystal_density_method 'not measured'
_exptl_crystal_F_000 912
_exptl_crystal_size_max 0.30
_exptl_crystal_size_mid 0.30
_exptl_crystal_size_min 0.03
_refine_diff_density_max 0.601
_refine_diff_density_min -0.656
_refine_diff_density_rms 0.127
_refine_ls_abs_structure_details 'Flack H D (1983), Acta Cryst. A39, 876-881'
_refine_ls_abs_structure_Flack -0.01(2)
_refine_ls_extinction_method none
_refine_ls_goodness_of_fit_ref 0.989
_refine_ls_hydrogen_treatment mixed
_refine_ls_matrix_type full
_refine_ls_number_parameters 211
_refine_ls_number_reflns 2698
_refine_ls_number_restraints 19
_refine_ls_restrained_S_all 0.986
_refine_ls_R_factor_all 0.0470
_refine_ls_R_factor_gt 0.0349
_refine_ls_shift/su_max 0.000
_refine_ls_shift/su_mean 0.000
_refine_ls_structure_factor_coef Fsqd
_refine_ls_weighting_details 'calc w=1/[\s^2^(Fo^2^)+(0.0000P)^2^+0.0000P] where P=(Fo^2^+2Fc^2^)/3'
_refine_ls_weighting_scheme calc
_refine_ls_wR_factor_gt 0.0537
_refine_ls_wR_factor_ref 0.0586
_reflns_number_gt 2180
_reflns_number_total 2698
_reflns_threshold_expression >2sigma(I)
_cod_data_source_file JSSC-2014-219-265.cif
_cod_data_source_block 17
_cod_database_code 1562261

loop_
_space_group_symop_id
_space_group_symop_operation_xyz
1 'x, y, z'
2 'x+1/2, -y, -z'
3 'x, -y+1/2, z+1/2'
4 'x+1/2, y+1/2, -z+1/2'

loop_
_atom_site_label
_atom_site_type_symbol
_atom_site_fract_x
_atom_site_fract_y
_atom_site_fract_z
_atom_site_U_iso_or_equiv
_atom_site_adp_type
_atom_site_occupancy
_atom_site_symmetry_multiplicity
_atom_site_calc_flag
_atom_site_refinement_flags
_atom_site_disorder_assembly
_atom_site_disorder_group
Pr1 Pr -0.08324(11) -0.49476(3) 0.459630(17) 0.00778(9) Uani 1 1 d . . .
N1 N -0.0780(11) -0.7754(4) 0.4485(3) 0.0069(10) Uani 1 1 d U . .
O3 O 0.1663(8) -0.6263(4) 0.5017(4) 0.0112(11) Uani 1 1 d . . .
O1W O -0.0118(7) -0.6705(5) 0.2138(3) 0.0249(14) Uani 1 1 d G . .
H1WA H 0.0569 -0.7033 0.1830 0.037 Uiso 1 1 d G . .
H1WB H -0.0030 -0.5853 0.2142 0.037 Uiso 1 1 d G . .
C9 C 0.0263(9) -0.8150(6) 0.3850(4) 0.0127(17) Uani 1 1 d . . .
H9A H 0.1443 -0.7917 0.3959 0.015 Uiso 1 1 calc R . .
H9B H -0.0086 -0.7608 0.3420 0.015 Uiso 1 1 calc R . .
O4 O 0.2134(6) -0.7485(5) 0.6014(3) 0.0190(13) Uani 1 1 d . . .
C3 C -0.0012(8) -0.8207(6) 0.5190(4) 0.0111(17) Uani 1 1 d . . .
H3A H 0.0445 -0.9125 0.5127 0.013 Uiso 1 1 calc R . .
H3B H -0.0887 -0.8243 0.5575 0.013 Uiso 1 1 calc R . .
C1 C -0.2491(8) -0.8272(6) 0.4429(4) 0.0067(15) Uani 1 1 d . . .
H1A H -0.2517 -0.9217 0.4599 0.008 Uiso 1 1 calc R . .
H1B H -0.2850 -0.8255 0.3909 0.008 Uiso 1 1 calc R . .
C4 C 0.1379(8) -0.7270(6) 0.5437(4) 0.0097(15) Uani 1 1 d U . .
C10 C 0.0188(8) -0.9619(6) 0.3639(4) 0.0157(18) Uani 1 1 d . . .
H10A H 0.0397 -1.0180 0.4079 0.019 Uiso 1 1 calc R . .
H10B H -0.0945 -0.9834 0.3452 0.019 Uiso 1 1 calc R . .
O1 O -0.3100(7) -0.6341(4) 0.5183(3) 0.0107(14) Uani 1 1 d . . .
O2 O -0.5177(6) -0.7742(5) 0.4945(3) 0.0194(13) Uani 1 1 d . . .
C2 C -0.3696(9) -0.7439(7) 0.4886(4) 0.0140(18) Uani 1 1 d . . .
N2 N 0.1170(7) -1.1288(5) 0.2702(3) 0.0062(13) Uani 1 1 d . . .
H2 H 0.2154 -1.1515 0.2458 0.007 Uiso 1 1 calc R . .
C11 C 0.1472(8) -0.9944(6) 0.3058(4) 0.0094(15) Uani 1 1 d . . .
H11A H 0.1448 -0.9236 0.2676 0.011 Uiso 1 1 calc R . .
H11B H 0.2601 -0.9941 0.3283 0.011 Uiso 1 1 calc R . .
O6 O -0.0575(9) -1.0221(4) 0.0962(2) 0.0158(16) Uani 1 1 d . . .
C6 C 0.0501(9) -1.0604(6) 0.1415(4) 0.0103(16) Uani 1 1 d U . .
O5 O 0.2063(6) -1.0605(4) 0.1354(3) 0.0120(11) Uani 1 1 d . . .
C5 C -0.0191(8) -1.1209(6) 0.2124(4) 0.0094(16) Uani 1 1 d . . .
H5A H -0.1125 -1.0646 0.2307 0.011 Uiso 1 1 calc R . .
H5B H -0.0633 -1.2121 0.2024 0.011 Uiso 1 1 calc R . .
O7 O 0.0410(6) -1.4674(4) 0.3394(3) 0.0106(11) Uani 1 1 d . . .
C7 C 0.0876(9) -1.2354(6) 0.3261(4) 0.0119(17) Uani 1 1 d . . .
H7A H -0.0235 -1.2205 0.3488 0.014 Uiso 1 1 calc R . .
H7B H 0.1730 -1.2266 0.3652 0.014 Uiso 1 1 calc R . .
C8 C 0.0938(8) -1.3791(7) 0.2955(4) 0.0130(17) Uani 1 1 d . . .
O8 O 0.1503(6) -1.3982(5) 0.2327(3) 0.0195(13) Uani 1 1 d . . .

loop_
_atom_site_aniso_label
_atom_site_aniso_U_11
_atom_site_aniso_U_22
_atom_site_aniso_U_33
_atom_site_aniso_U_23
_atom_site_aniso_U_13
_atom_site_aniso_U_12
Pr1 0.00608(14) 0.01032(15) 0.00695(16) -0.00052(17) 0.0007(4) -0.0003(3)
N1 0.0068(13) 0.0077(12) 0.0061(13) 0.0002(9) -0.0005(10) 0.0000(10)
O3 0.009(2) 0.011(2) 0.014(3) 0.000(3) 0.001(2) 0.000(3)
O1W 0.024(3) 0.018(3) 0.032(4) -0.004(3) -0.007(3) -0.004(3)
C9 0.015(4) 0.009(3) 0.014(5) 0.005(3) -0.001(4) 0.003(3)
O4 0.015(3) 0.029(3) 0.013(3) -0.001(2) -0.007(3) 0.007(3)
C3 0.012(4) 0.015(4) 0.006(4) -0.001(3) 0.001(3) -0.002(3)
C1 0.008(3) 0.006(3) 0.007(4) -0.002(3) -0.005(3) 0.004(3)
C4 0.0094(17) 0.0100(17) 0.0096(18) -0.0005(10) 0.0005(10) 0.0005(10)
C10 0.021(4) 0.007(4) 0.019(5) -0.008(3) 0.001(4) 0.001(3)
O1 0.011(3) 0.013(3) 0.008(4) -0.001(2) -0.001(2) 0.005(2)
O2 0.009(3) 0.022(3) 0.027(4) -0.001(2) 0.004(2) 0.000(2)
C2 0.011(4) 0.020(4) 0.011(5) 0.003(3) -0.001(3) 0.005(3)
N2 0.003(3) 0.010(3) 0.005(3) 0.002(3) 0.001(3) -0.001(2)
C11 0.011(3) 0.007(3) 0.011(4) -0.003(3) 0.000(3) -0.001(3)
O6 0.017(5) 0.023(2) 0.008(2) 0.001(2) 0.003(3) 0.002(3)
C6 0.018(4) 0.006(3) 0.007(4) 0.004(3) 0.006(3) 0.000(3)
O5 0.009(2) 0.015(3) 0.012(3) 0.005(2) -0.002(2) 0.001(2)
C5 0.007(3) 0.010(3) 0.011(4) 0.006(3) -0.003(3) -0.001(3)
O7 0.011(2) 0.013(3) 0.007(3) 0.001(2) 0.000(2) -0.005(2)
C7 0.021(4) 0.006(4) 0.008(4) 0.001(3) -0.001(3) -0.001(3)
C8 0.010(3) 0.009(4) 0.020(5) -0.002(3) -0.012(3) 0.000(3)
O8 0.033(3) 0.018(3) 0.008(3) -0.003(2) 0.010(3) 0.002(3)

loop_
_atom_type_symbol
_atom_type_description
_atom_type_scat_dispersion_real
_atom_type_scat_dispersion_imag
_atom_type_scat_source
C C 0.0033 0.0016 'International Tables Vol C Tables 4.2.6.8 and 6.1.1.4'
H H 0.0000 0.0000 'International Tables Vol C Tables 4.2.6.8 and 6.1.1.4'
N N 0.0061 0.0033 'International Tables Vol C Tables 4.2.6.8 and 6.1.1.4'
O O 0.0106 0.0060 'International Tables Vol C Tables 4.2.6.8 and 6.1.1.4'
Pr Pr -0.2180 2.8214 'International Tables Vol C Tables 4.2.6.8 and 6.1.1.4'

loop_
_geom_angle_atom_site_label_1
_geom_angle_atom_site_label_2
_geom_angle_atom_site_label_3
_geom_angle
_geom_angle_site_symmetry_1
_geom_angle_site_symmetry_3
N1 Pr1 O2 162.60(18) . 2_546
N1 Pr1 C2 141.7(2) . 2_546
O3 Pr1 N1 121.7(2) 2_446 .
O3 Pr1 N1 59.3(2) . .
O3 Pr1 O3 145.31(3) 2_446 .
O3 Pr1 O1 113.96(13) 2_446 2_546
O3 Pr1 O1 62.35(17) . 2_546
O3 Pr1 O1 63.86(17) 2_446 .
O3 Pr1 O1 98.89(15) . .
O3 Pr1 O2 66.59(15) 2_446 2_546
O3 Pr1 O2 104.75(15) . 2_546
O3 Pr1 C2 89.16(18) 2_446 2_546
O3 Pr1 C2 82.41(17) . 2_546
O3 Pr1 O6 75.3(2) 2_446 3_535
O3 Pr1 O5 77.17(18) 2_446 4_455
O1 Pr1 N1 119.8(2) 2_546 .
O1 Pr1 N1 59.49(19) . .
O1 Pr1 O1 145.18(7) . 2_546
O1 Pr1 O2 47.79(14) 2_546 2_546
O1 Pr1 O2 121.62(15) . 2_546
O1 Pr1 C2 24.80(15) 2_546 2_546
O1 Pr1 C2 133.99(18) . 2_546
O2 Pr1 C2 23.49(15) 2_546 2_546
O6 Pr1 N1 97.91(14) 3_535 .
O6 Pr1 O3 70.5(2) 3_535 .
O6 Pr1 O1 70.97(17) 3_535 .
O6 Pr1 O1 74.96(18) 3_535 2_546
O6 Pr1 O2 68.32(14) 3_535 2_546
O6 Pr1 C2 66.26(18) 3_535 2_546
O5 Pr1 N1 72.48(18) 4_455 .
O5 Pr1 O3 127.60(16) 4_455 .
O5 Pr1 O1 70.52(16) 4_455 .
O5 Pr1 O1 144.30(16) 4_455 2_546
O5 Pr1 O2 124.88(14) 4_455 2_546
O5 Pr1 C2 142.02(18) 4_455 2_546
O5 Pr1 O6 139.58(18) 4_455 3_535
O7 Pr1 N1 92.33(16) 1_565 .
O7 Pr1 O3 90.56(19) 1_565 .
O7 Pr1 O3 122.83(19) 1_565 2_446
O7 Pr1 O1 137.79(15) 1_565 .
O7 Pr1 O1 74.74(16) 1_565 2_546
O7 Pr1 O2 94.84(15) 1_565 2_546
O7 Pr1 C2 87.90(18) 1_565 2_546
O7 Pr1 O6 149.20(18) 1_565 3_535
O7 Pr1 O5 71.22(16) 1_565 4_455
C9 N1 Pr1 109.3(4) . .
C9 N1 C3 111.2(6) . .
C3 N1 Pr1 104.2(3) . .
C1 N1 Pr1 110.0(4) . .
C1 N1 C9 112.1(5) . .
C1 N1 C3 109.7(5) . .
Pr1 O3 Pr1 118.90(15) 2_546 .
C4 O3 Pr1 116.8(5) . .
C4 O3 Pr1 111.0(5) . 2_546
N1 C9 C10 115.7(5) . .
N1 C3 C4 111.7(5) . .
N1 C1 C2 111.1(5) . .
O3 C4 C3 115.7(7) . .
O4 C4 O3 124.0(7) . .
O4 C4 C3 120.3(6) . .
C11 C10 C9 111.0(5) . .
Pr1 O1 Pr1 113.78(17) . 2_446
C2 O1 Pr1 99.9(4) . 2_446
C2 O1 Pr1 123.1(5) . .
C2 O2 Pr1 88.4(4) . 2_446
C1 C2 Pr1 160.4(5) . 2_446
O1 C2 Pr1 55.3(4) . 2_446
O1 C2 C1 116.8(6) . .
O2 C2 Pr1 68.1(4) . 2_446
O2 C2 C1 121.7(6) . .
O2 C2 O1 121.4(7) . .
C11 N2 C5 111.6(5) . .
C7 N2 C11 111.3(5) . .
C7 N2 C5 113.5(5) . .
N2 C11 C10 112.6(5) . .
C6 O6 Pr1 137.1(5) . 3_534
O6 C6 O5 128.8(7) . .
O6 C6 C5 115.4(6) . .
O5 C6 C5 115.8(6) . .
C6 O5 Pr1 137.0(5) . 4_545
N2 C5 C6 110.4(5) . .
C8 O7 Pr1 142.2(4) . 1_545
N2 C7 C8 114.2(6) . .
O7 C8 C7 114.1(7) . .
O8 C8 O7 126.7(6) . .
O8 C8 C7 119.2(6) . .

loop_
_geom_bond_atom_site_label_1
_geom_bond_atom_site_label_2
_geom_bond_distance
_geom_bond_site_symmetry_2
Pr1 N1 2.798(4) .
Pr1 O3 2.438(6) 2_446
Pr1 O3 2.503(6) .
Pr1 O1 2.518(6) .
Pr1 O1 2.562(6) 2_546
Pr1 O2 2.851(5) 2_546
Pr1 C2 3.071(7) 2_546
Pr1 O6 2.502(5) 3_535
Pr1 O5 2.499(5) 4_455
Pr1 O7 2.419(5) 1_565
N1 C9 1.480(9) .
N1 C3 1.493(8) .
N1 C1 1.463(10) .
O3 Pr1 2.438(6) 2_546
O3 C4 1.281(8) .
C9 C10 1.512(8) .
O4 C4 1.230(8) .
C3 C4 1.518(9) .
C1 C2 1.519(9) .
C10 C11 1.508(9) .
O1 Pr1 2.562(6) 2_446
O1 C2 1.308(8) .
O2 Pr1 2.851(5) 2_446
O2 C2 1.225(8) .
C2 Pr1 3.071(7) 2_446
N2 C11 1.504(7) .
N2 C5 1.516(8) .
N2 C7 1.488(8) .
O6 Pr1 2.502(5) 3_534
O6 C6 1.250(9) .
C6 O5 1.252(8) .
C6 C5 1.527(9) .
O5 Pr1 2.499(5) 4_545
O7 Pr1 2.419(5) 1_545
O7 C8 1.260(8) .
C7 C8 1.534(8) .
C8 O8 1.243(8) .
